data_2228839
loop_
_publ_author_name
'Gutierrez, Margarita'
'Vallejos, Gabriel'
'Fern\'andez, Carlos'
'C\'ardenas, Alejandro'
'Brito, Iv\'an'

_publ_section_title
;
 1-[2-(4-Nitrophenyl)-5-(5-phenyl-1,2-oxazol-3-yl)-1,2,3,4-tetrahydroquinolin-4-yl]pyrrolidin-2-one
 monohydrate
;
_journal_coeditor_code OM2389
_journal_issue 1
_journal_name_full 'Acta Crystallographica Section E'
_journal_page_first o175
_journal_page_last o176
_journal_paper_doi 10.1107/S1600536810052463
_journal_volume 67
_journal_year 2011
_chemical_formula_iupac 'C28 H24 N4 O4, H2 O'
_chemical_formula_moiety 'C28 H24 N4 O4, H2 O'
_chemical_formula_sum 'C28 H26 N4 O5'
_chemical_formula_weight 498.53
_chemical_name_systematic
;
1-[2-(4-Nitrophenyl)-5-(5-phenyl-1,2-oxazol-3-yl)-1,2,3,4-
tetrahydroquinolin-4-yl]pyrrolidin-2-one monohydrate
;
_space_group_IT_number 2
_symmetry_cell_setting triclinic
_symmetry_space_group_name_Hall '-P 1'
_symmetry_space_group_name_H-M 'P -1'
_atom_sites_solution_hydrogens geom
_atom_sites_solution_primary direct
_atom_sites_solution_secondary difmap
_audit_creation_method SHELXL-97
_cell_angle_alpha 70.151(10)
_cell_angle_beta 79.62(2)
_cell_angle_gamma 69.700(9)
_cell_formula_units_Z 4
_cell_length_a 13.516(8)
_cell_length_b 14.193(6)
_cell_length_c 14.987(11)
_cell_measurement_reflns_used 7466
_cell_measurement_temperature 293(2)
_cell_measurement_theta_max 27.66
_cell_measurement_theta_min 1.60
_cell_volume 2530(3)
_computing_cell_refinement 'DENZO-SMN (Otwinowski & Minor, 1997)'
_computing_data_collection 'COLLECT (Nonius, 2000)'
_computing_data_reduction 'DENZO-SMN (Otwinowski & Minor, 1997)'
_computing_molecular_graphics 'ORTEP-3 for Windows (Farrugia, 1997) and PLATON (Spek, 2009)'
_computing_publication_material 'WinGX (Farrugia, 1999)'
_computing_structure_refinement 'SHELXL97 (Sheldrick, 2008)'
_computing_structure_solution 'SIR97 (Altomare <i>et al.</i>, 1999)'
_diffrn_ambient_temperature 293(2)
_diffrn_measured_fraction_theta_full 0.982
_diffrn_measured_fraction_theta_max 0.982
_diffrn_measurement_device_type 'Nonius KappaCCD diffractometer'
_diffrn_measurement_method '\f and \w scans with \k offsets'
_diffrn_radiation_monochromator graphite
_diffrn_radiation_source 'fine-focus sealed tube'
_diffrn_radiation_type MoK\a
_diffrn_radiation_wavelength 0.71073
_diffrn_reflns_av_R_equivalents 0.0902
_diffrn_reflns_av_sigmaI/netI 0.0556
_diffrn_reflns_limit_h_max 17
_diffrn_reflns_limit_h_min 0
_diffrn_reflns_limit_k_max 18
_diffrn_reflns_limit_k_min -16
_diffrn_reflns_limit_l_max 19
_diffrn_reflns_limit_l_min -18
_diffrn_reflns_number 21159
_diffrn_reflns_theta_full 27.66
_diffrn_reflns_theta_max 27.66
_diffrn_reflns_theta_min 1.60
_exptl_absorpt_coefficient_mu 0.092
_exptl_absorpt_correction_type none
_exptl_crystal_colour yellow
_exptl_crystal_density_diffrn 1.309
_exptl_crystal_density_method 'not measured'
_exptl_crystal_description prism
_exptl_crystal_F_000 1048
_exptl_crystal_size_max 0.39
_exptl_crystal_size_mid 0.17
_exptl_crystal_size_min 0.12
_refine_diff_density_max 0.339
_refine_diff_density_min -0.332
_refine_ls_extinction_method none
_refine_ls_goodness_of_fit_ref 1.162
_refine_ls_hydrogen_treatment mixed
_refine_ls_matrix_type full
_refine_ls_number_parameters 691
_refine_ls_number_reflns 11596
_refine_ls_number_restraints 0
_refine_ls_restrained_S_all 1.162
_refine_ls_R_factor_all 0.1456
_refine_ls_R_factor_gt 0.0976
_refine_ls_shift/su_max 0.000
_refine_ls_shift/su_mean 0.000
_refine_ls_structure_factor_coef Fsqd
_refine_ls_weighting_details 'calc w=1/[\s^2^(Fo^2^)+(0.0836P)^2^+2.2406P] where P=(Fo^2^+2Fc^2^)/3'
_refine_ls_weighting_scheme calc
_refine_ls_wR_factor_gt 0.2073
_refine_ls_wR_factor_ref 0.2402
_reflns_number_gt 7891
_reflns_number_total 11596
_reflns_threshold_expression I>2\s(I)
_cod_data_source_file om2389.cif
_cod_data_source_block I
_cod_database_code 2228839
_cod_database_fobs_code 2228839

loop_
_symmetry_equiv_pos_as_xyz
'x, y, z'
'-x, -y, -z'

loop_
_atom_site_type_symbol
_atom_site_label
_atom_site_fract_x
_atom_site_fract_y
_atom_site_fract_z
_atom_site_U_iso_or_equiv
_atom_site_adp_type
_atom_site_calc_flag
_atom_site_refinement_flags
_atom_site_occupancy
_atom_site_disorder_assembly
_atom_site_disorder_group
O O1 0.1893(4) 0.5828(4) 0.0899(4) 0.151(2) Uani d . 1 . .
O O2 0.2061(4) 0.4662(4) 0.0265(4) 0.1459(19) Uani d . 1 . .
O O3 1.18855(17) 0.0338(2) 0.28972(19) 0.0595(7) Uani d . 1 . .
O O4 0.9406(2) 0.1193(2) 0.07318(17) 0.0621(7) Uani d . 1 . .
O O5 -0.4045(3) 0.5670(3) 0.1648(3) 0.1073(13) Uani d . 1 . .
O O6 -0.3530(3) 0.7007(3) 0.0855(3) 0.0982(11) Uani d . 1 . .
O O7 0.1570(2) 0.12322(19) 0.5951(2) 0.0675(7) Uani d . 1 . .
O O8 0.49271(17) 0.14888(18) 0.61723(17) 0.0540(6) Uani d . 1 . .
N N1 0.2355(3) 0.4985(3) 0.0794(3) 0.0850(11) Uani d . 1 . .
N N2 0.6331(2) 0.2718(2) 0.3431(2) 0.0473(7) Uani d . 1 . .
H H2N 0.589(3) 0.264(3) 0.388(3) 0.077(14) Uiso d . 1 . .
N N3 1.1088(2) 0.1043(2) 0.3322(2) 0.0582(8) Uani d . 1 . .
N N4 0.90577(19) 0.22917(19) 0.16467(17) 0.0405(6) Uani d . 1 . .
N N5 -0.3424(3) 0.6164(3) 0.1471(3) 0.0681(9) Uani d . 1 . .
N N6 0.0703(2) 0.5391(2) 0.3501(2) 0.0548(8) Uani d . 1 . .
H H6N 0.039(3) 0.603(3) 0.331(3) 0.060(11) Uiso d . 1 . .
N N7 0.2327(2) 0.21999(18) 0.46358(18) 0.0399(6) Uani d . 1 . .
N N8 0.4633(2) 0.2353(2) 0.5345(2) 0.0511(7) Uani d . 1 . .
C C1 0.3325(3) 0.4336(3) 0.1285(3) 0.0596(9) Uani d . 1 . .
C C2 0.3650(3) 0.4683(3) 0.1888(3) 0.0616(10) Uani d . 1 . .
H H2 0.3254 0.5318 0.2002 0.074 Uiso calc R 1 . .
C C3 0.4581(3) 0.4079(3) 0.2332(3) 0.0538(9) Uani d . 1 . .
H H3 0.4811 0.4315 0.2742 0.065 Uiso calc R 1 . .
C C4 0.5168(2) 0.3135(3) 0.2172(2) 0.0447(7) Uani d . 1 . .
C C5 0.4787(3) 0.2782(4) 0.1591(3) 0.0767(13) Uani d . 1 . .
H H5 0.5159 0.2128 0.1505 0.092 Uiso calc R 1 . .
C C6 0.3876(4) 0.3372(4) 0.1137(4) 0.0863(15) Uani d . 1 . .
H H6 0.3633 0.3129 0.0741 0.104 Uiso calc R 1 . .
C C7 0.6221(2) 0.2472(3) 0.2599(2) 0.0445(7) Uani d . 1 . .
H H7 0.6272 0.1726 0.2780 0.053 Uiso calc R 1 . .
C C8 0.7137(2) 0.2665(3) 0.1879(2) 0.0460(8) Uani d . 1 . .
H H8A 0.7118 0.3392 0.1728 0.055 Uiso calc R 1 . .
H H8B 0.7061 0.2548 0.1297 0.055 Uiso calc R 1 . .
C C9 0.8203(2) 0.1933(2) 0.2269(2) 0.0382(7) Uani d . 1 . .
H H9 0.8288 0.1225 0.2253 0.046 Uiso calc R 1 . .
C C10 0.8255(2) 0.1874(2) 0.3297(2) 0.0352(6) Uani d . 1 . .
C C11 0.7322(2) 0.2302(2) 0.3808(2) 0.0374(7) Uani d . 1 . .
C C12 0.7374(3) 0.2340(2) 0.4721(2) 0.0438(7) Uani d . 1 . .
H H12 0.6758 0.2628 0.5055 0.053 Uiso calc R 1 . .
C C13 0.8327(3) 0.1955(2) 0.5127(2) 0.0464(8) Uani d . 1 . .
H H13 0.8354 0.2013 0.5721 0.056 Uiso calc R 1 . .
C C14 0.9243(3) 0.1482(2) 0.4654(2) 0.0452(7) Uani d . 1 . .
H H14 0.9881 0.1197 0.4941 0.054 Uiso calc R 1 . .
C C15 0.9209(2) 0.1434(2) 0.3746(2) 0.0380(7) Uani d . 1 . .
C C16 1.0207(2) 0.0866(2) 0.3289(2) 0.0402(7) Uani d . 1 . .
C C17 1.0388(2) 0.0063(2) 0.2874(2) 0.0407(7) Uani d . 1 . .
H H17 0.9888 -0.0202 0.2779 0.049 Uiso calc R 1 . .
C C18 1.1431(2) -0.0240(2) 0.2643(2) 0.0429(7) Uani d . 1 . .
C C19 1.2137(2) -0.1041(2) 0.2210(2) 0.0470(8) Uani d . 1 . .
C C20 1.1780(3) -0.1278(3) 0.1532(3) 0.0616(10) Uani d . 1 . .
H H20 1.1094 -0.0925 0.1346 0.074 Uiso calc R 1 . .
C C21 1.2446(4) -0.2045(3) 0.1127(3) 0.0763(12) Uani d . 1 . .
H H21 1.2205 -0.2210 0.0673 0.092 Uiso calc R 1 . .
C C22 1.3470(4) -0.2560(3) 0.1400(4) 0.0783(13) Uani d . 1 . .
H H22 1.3920 -0.3065 0.1123 0.094 Uiso calc R 1 . .
C C23 1.3819(3) -0.2328(3) 0.2078(3) 0.0695(12) Uani d . 1 . .
H H23 1.4508 -0.2678 0.2259 0.083 Uiso calc R 1 . .
C C24 1.3166(3) -0.1586(3) 0.2491(3) 0.0558(9) Uani d . 1 . .
H H24 1.3407 -0.1443 0.2959 0.067 Uiso calc R 1 . .
C C25 0.9335(3) 0.3197(3) 0.1655(3) 0.0564(9) Uani d . 1 . .
H H25A 0.9496 0.3119 0.2287 0.068 Uiso calc R 1 . .
H H25B 0.8764 0.3847 0.1444 0.068 Uiso calc R 1 . .
C C26 1.0301(4) 0.3184(4) 0.0966(4) 0.0884(15) Uani d . 1 . .
H H26A 1.0248 0.3888 0.0546 0.106 Uiso calc R 1 . .
H H26B 1.0934 0.2921 0.1308 0.106 Uiso calc R 1 . .
C C27 1.0343(3) 0.2479(4) 0.0412(3) 0.0712(12) Uani d . 1 . .
H H27A 1.1048 0.1988 0.0386 0.085 Uiso calc R 1 . .
H H27B 1.0150 0.2886 -0.0232 0.085 Uiso calc R 1 . .
C C28 0.9561(3) 0.1901(3) 0.0928(2) 0.0475(8) Uani d . 1 . .
C C29 -0.2518(2) 0.5753(3) 0.2061(2) 0.0485(8) Uani d . 1 . .
C C30 -0.2560(3) 0.5056(3) 0.2951(3) 0.0528(9) Uani d . 1 . .
H H30 -0.3141 0.4813 0.3177 0.063 Uiso calc R 1 . .
C C31 -0.1722(3) 0.4724(2) 0.3505(2) 0.0483(8) Uani d . 1 . .
H H31 -0.1750 0.4265 0.4117 0.058 Uiso calc R 1 . .
C C32 -0.0837(2) 0.5060(2) 0.3171(2) 0.0404(7) Uani d . 1 . .
C C33 -0.0809(3) 0.5730(3) 0.2250(3) 0.0583(9) Uani d . 1 . .
H H33 -0.0210 0.5939 0.2002 0.070 Uiso calc R 1 . .
C C34 -0.1656(3) 0.6091(3) 0.1698(3) 0.0630(10) Uani d . 1 . .
H H34 -0.1640 0.6556 0.1088 0.076 Uiso calc R 1 . .
C C35 0.0048(2) 0.4706(2) 0.3819(2) 0.0433(7) Uani d . 1 . .
H H35 -0.0272 0.4730 0.4455 0.052 Uiso calc R 1 . .
C C36 0.0762(2) 0.3586(2) 0.3899(2) 0.0422(7) Uani d . 1 . .
H H36A 0.1121 0.3552 0.3284 0.051 Uiso calc R 1 . .
H H36B 0.0338 0.3111 0.4095 0.051 Uiso calc R 1 . .
C C37 0.1584(2) 0.3241(2) 0.4628(2) 0.0368(7) Uani d . 1 . .
H H37 0.1205 0.3172 0.5258 0.044 Uiso calc R 1 . .
C C38 0.2140(2) 0.4068(2) 0.4446(2) 0.0340(6) Uani d . 1 . .
C C39 0.1663(3) 0.5109(2) 0.3872(2) 0.0411(7) Uani d . 1 . .
C C40 0.2179(3) 0.5872(2) 0.3665(2) 0.0515(9) Uani d . 1 . .
H H40 0.1864 0.6553 0.3287 0.062 Uiso calc R 1 . .
C C41 0.3136(3) 0.5631(3) 0.4009(3) 0.0518(8) Uani d . 1 . .
H H41 0.3474 0.6143 0.3851 0.062 Uiso calc R 1 . .
C C42 0.3605(3) 0.4633(3) 0.4591(2) 0.0472(8) Uani d . 1 . .
H H42 0.4249 0.4477 0.4833 0.057 Uiso calc R 1 . .
C C43 0.3107(2) 0.3856(2) 0.4816(2) 0.0375(7) Uani d . 1 . .
C C44 0.3630(2) 0.2837(2) 0.5516(2) 0.0379(7) Uani d . 1 . .
C C45 0.3240(2) 0.2333(2) 0.6422(2) 0.0426(7) Uani d . 1 . .
H H45 0.2557 0.2527 0.6699 0.051 Uiso calc R 1 . .
C C46 0.4071(3) 0.1506(2) 0.6807(2) 0.0443(7) Uani d . 1 . .
C C47 0.4233(3) 0.0707(3) 0.7737(3) 0.0532(9) Uani d . 1 . .
C C48 0.3381(4) 0.0623(4) 0.8380(3) 0.0809(13) Uani d . 1 . .
H H48 0.2702 0.1046 0.8209 0.097 Uiso calc R 1 . .
C C49 0.3530(5) -0.0096(5) 0.9289(4) 0.0997(17) Uani d . 1 . .
H H49 0.2951 -0.0155 0.9720 0.120 Uiso calc R 1 . .
C C50 0.4522(5) -0.0710(4) 0.9544(4) 0.0913(16) Uani d . 1 . .
H H50 0.4618 -0.1184 1.0151 0.110 Uiso calc R 1 . .
C C51 0.5376(5) -0.0636(3) 0.8917(4) 0.0815(14) Uani d . 1 . .
H H51 0.6052 -0.1052 0.9098 0.098 Uiso calc R 1 . .
C C52 0.5234(3) 0.0061(3) 0.8010(3) 0.0646(10) Uani d . 1 . .
H H52 0.5817 0.0097 0.7578 0.077 Uiso calc R 1 . .
C C53 0.3095(3) 0.2023(3) 0.3841(3) 0.0539(9) Uani d . 1 . .
H H53A 0.3517 0.2498 0.3662 0.065 Uiso calc R 1 . .
H H53B 0.2747 0.2113 0.3292 0.065 Uiso calc R 1 . .
C C54 0.3765(4) 0.0892(3) 0.4239(3) 0.0801(13) Uani d . 1 . .
H H54A 0.3990 0.0543 0.3749 0.096 Uiso calc R 1 . .
H H54B 0.4386 0.0859 0.4503 0.096 Uiso calc R 1 . .
C C55 0.3063(3) 0.0394(3) 0.4998(3) 0.0656(11) Uani d . 1 . .
H H55A 0.3457 -0.0095 0.5539 0.079 Uiso calc R 1 . .
H H55B 0.2745 0.0018 0.4759 0.079 Uiso calc R 1 . .
C C56 0.2227(3) 0.1298(2) 0.5272(3) 0.0484(8) Uani d . 1 . .
O O1W 0.0770(3) 0.0833(3) 0.9068(2) 0.0812(9) Uani d . 1 . .
H H1WA 0.034(5) 0.092(5) 0.953(5) 0.13(2) Uiso d . 1 . .
H H1WB 0.077(5) 0.012(6) 0.904(5) 0.16(3) Uiso d . 1 . .
O O2W 0.0413(3) 0.2325(2) 0.7199(3) 0.1003(13) Uani d . 1 . .
H H2WA 0.050(4) 0.194(4) 0.773(4) 0.092(18) Uiso d . 1 . .
H H2WB 0.071(6) 0.191(6) 0.676(6) 0.17(3) Uiso d . 1 . .

loop_
_atom_site_aniso_label
_atom_site_aniso_U_11
_atom_site_aniso_U_22
_atom_site_aniso_U_33
_atom_site_aniso_U_12
_atom_site_aniso_U_13
_atom_site_aniso_U_23
O1 0.112(3) 0.108(3) 0.223(6) 0.031(3) -0.097(4) -0.061(3)
O2 0.110(3) 0.141(4) 0.199(5) -0.002(3) -0.100(3) -0.059(4)
O3 0.0358(12) 0.0650(15) 0.0817(18) -0.0172(11) 0.0031(12) -0.0290(14)
O4 0.0702(17) 0.0703(17) 0.0508(15) -0.0192(13) 0.0074(12) -0.0327(13)
O5 0.066(2) 0.099(3) 0.153(4) -0.0306(19) -0.044(2) -0.009(2)
O6 0.094(2) 0.085(2) 0.093(2) -0.0120(18) -0.047(2) 0.0057(19)
O7 0.0827(19) 0.0509(14) 0.0628(17) -0.0323(13) 0.0064(15) -0.0031(12)
O8 0.0400(12) 0.0549(14) 0.0518(14) -0.0061(10) -0.0069(11) -0.0043(11)
N1 0.064(2) 0.083(3) 0.102(3) -0.009(2) -0.037(2) -0.018(2)
N2 0.0372(15) 0.0636(17) 0.0402(15) -0.0123(13) 0.0027(13) -0.0208(13)
N3 0.0425(16) 0.0625(18) 0.077(2) -0.0169(14) -0.0022(15) -0.0299(16)
N4 0.0400(14) 0.0430(13) 0.0326(13) -0.0107(11) 0.0035(11) -0.0093(11)
N5 0.0507(19) 0.063(2) 0.078(2) -0.0022(16) -0.0216(17) -0.0137(18)
N6 0.0608(19) 0.0260(13) 0.071(2) -0.0093(13) -0.0264(16) 0.0001(13)
N7 0.0441(14) 0.0292(12) 0.0431(14) -0.0093(10) -0.0047(11) -0.0081(10)
N8 0.0393(15) 0.0532(16) 0.0481(16) -0.0086(12) -0.0032(12) -0.0052(13)
C1 0.0437(19) 0.066(2) 0.068(2) -0.0122(17) -0.0178(18) -0.0163(19)
C2 0.054(2) 0.057(2) 0.068(3) -0.0062(17) -0.0077(19) -0.0221(19)
C3 0.052(2) 0.060(2) 0.054(2) -0.0148(17) -0.0061(16) -0.0252(17)
C4 0.0364(16) 0.0546(19) 0.0473(18) -0.0152(14) -0.0011(14) -0.0204(15)
C5 0.069(3) 0.072(3) 0.098(3) 0.001(2) -0.033(2) -0.046(2)
C6 0.077(3) 0.087(3) 0.112(4) -0.006(2) -0.047(3) -0.050(3)
C7 0.0393(17) 0.0489(17) 0.0470(18) -0.0125(14) -0.0029(14) -0.0178(14)
C8 0.0408(17) 0.0587(19) 0.0368(17) -0.0098(15) -0.0060(13) -0.0163(15)
C9 0.0369(16) 0.0419(15) 0.0348(16) -0.0123(12) 0.0016(12) -0.0121(12)
C10 0.0404(16) 0.0344(14) 0.0307(15) -0.0147(12) -0.0011(12) -0.0069(11)
C11 0.0413(16) 0.0367(14) 0.0335(15) -0.0160(12) 0.0009(12) -0.0073(12)
C12 0.0503(19) 0.0446(16) 0.0335(16) -0.0141(14) 0.0039(14) -0.0121(13)
C13 0.066(2) 0.0429(16) 0.0297(16) -0.0169(15) -0.0071(15) -0.0079(13)
C14 0.0485(18) 0.0425(16) 0.0410(18) -0.0125(14) -0.0126(14) -0.0048(14)
C15 0.0404(16) 0.0351(14) 0.0370(16) -0.0137(12) -0.0031(13) -0.0066(12)
C16 0.0377(16) 0.0418(16) 0.0365(16) -0.0131(13) -0.0073(13) -0.0029(13)
C17 0.0363(16) 0.0426(16) 0.0395(17) -0.0122(13) -0.0060(13) -0.0058(13)
C18 0.0384(16) 0.0425(16) 0.0430(18) -0.0136(13) -0.0056(13) -0.0045(13)
C19 0.0409(17) 0.0422(16) 0.0453(19) -0.0103(14) 0.0038(14) -0.0035(14)
C20 0.055(2) 0.062(2) 0.062(2) -0.0146(18) -0.0012(18) -0.0163(19)
C21 0.091(3) 0.072(3) 0.070(3) -0.028(2) 0.009(2) -0.030(2)
C22 0.075(3) 0.057(2) 0.088(3) -0.014(2) 0.025(3) -0.026(2)
C23 0.046(2) 0.058(2) 0.079(3) -0.0073(17) 0.011(2) -0.007(2)
C24 0.0414(18) 0.0536(19) 0.058(2) -0.0124(15) 0.0034(16) -0.0050(16)
C25 0.064(2) 0.0487(19) 0.054(2) -0.0239(17) 0.0065(17) -0.0111(16)
C26 0.085(3) 0.094(3) 0.092(3) -0.054(3) 0.028(3) -0.026(3)
C27 0.066(3) 0.082(3) 0.055(2) -0.028(2) 0.0201(19) -0.014(2)
C28 0.0420(17) 0.0532(19) 0.0345(17) -0.0055(14) -0.0004(14) -0.0080(14)
C29 0.0374(17) 0.0462(17) 0.053(2) -0.0043(14) -0.0078(15) -0.0109(15)
C30 0.0391(18) 0.0516(19) 0.063(2) -0.0141(15) 0.0049(16) -0.0160(17)
C31 0.0485(19) 0.0426(17) 0.0433(18) -0.0126(14) -0.0006(15) -0.0028(14)
C32 0.0384(16) 0.0337(14) 0.0409(17) -0.0032(12) -0.0028(13) -0.0091(12)
C33 0.0453(19) 0.072(2) 0.047(2) -0.0236(17) -0.0020(16) 0.0013(17)
C34 0.058(2) 0.071(2) 0.041(2) -0.0227(19) -0.0103(17) 0.0115(17)
C35 0.0453(18) 0.0355(15) 0.0422(17) -0.0048(13) -0.0077(14) -0.0083(13)
C36 0.0415(17) 0.0330(14) 0.0496(19) -0.0109(12) -0.0063(14) -0.0084(13)
C37 0.0369(15) 0.0288(13) 0.0393(16) -0.0077(11) 0.0008(12) -0.0080(12)
C38 0.0372(15) 0.0289(13) 0.0346(15) -0.0093(11) 0.0011(12) -0.0107(11)
C39 0.0509(18) 0.0309(14) 0.0405(17) -0.0116(13) -0.0046(14) -0.0098(12)
C40 0.073(2) 0.0301(15) 0.049(2) -0.0182(15) -0.0061(17) -0.0053(13)
C41 0.066(2) 0.0447(18) 0.054(2) -0.0321(17) 0.0001(17) -0.0122(15)
C42 0.0481(18) 0.0510(18) 0.0490(19) -0.0236(15) -0.0006(15) -0.0159(15)
C43 0.0403(16) 0.0349(14) 0.0363(16) -0.0123(12) 0.0033(13) -0.0119(12)
C44 0.0344(15) 0.0398(15) 0.0414(17) -0.0125(12) -0.0012(13) -0.0139(13)
C45 0.0382(16) 0.0457(17) 0.0423(17) -0.0137(13) -0.0010(13) -0.0113(14)
C46 0.0464(18) 0.0449(17) 0.0445(18) -0.0192(14) -0.0052(14) -0.0109(14)
C47 0.063(2) 0.0492(18) 0.049(2) -0.0230(17) -0.0108(17) -0.0072(15)
C48 0.076(3) 0.083(3) 0.064(3) -0.026(2) 0.003(2) 0.001(2)
C49 0.111(4) 0.105(4) 0.063(3) -0.044(3) 0.009(3) 0.003(3)
C50 0.135(5) 0.076(3) 0.058(3) -0.040(3) -0.026(3) 0.004(2)
C51 0.108(4) 0.060(2) 0.077(3) -0.029(2) -0.042(3) 0.000(2)
C52 0.077(3) 0.050(2) 0.065(2) -0.0218(19) -0.024(2) -0.0033(18)
C53 0.057(2) 0.0459(18) 0.056(2) -0.0086(15) 0.0027(17) -0.0228(16)
C54 0.081(3) 0.049(2) 0.092(3) 0.007(2) -0.002(3) -0.030(2)
C55 0.075(3) 0.0348(17) 0.082(3) -0.0026(17) -0.024(2) -0.0159(18)
C56 0.059(2) 0.0346(16) 0.053(2) -0.0185(15) -0.0155(17) -0.0050(14)
O1W 0.082(2) 0.093(2) 0.066(2) -0.0288(18) 0.0151(17) -0.0289(17)
O2W 0.129(3) 0.0466(16) 0.083(3) -0.0045(17) 0.016(2) -0.0025(17)

loop_
_atom_type_symbol
_atom_type_description
_atom_type_scat_dispersion_real
_atom_type_scat_dispersion_imag
_atom_type_scat_source
C C 0.0033 0.0000 'International Tables Vol C Tables 4.2.6.8 and 6.1.1.4'
H H 0.0000 0.0000 'International Tables Vol C Tables 4.2.6.8 and 6.1.1.4'
O O 0.0106 0.0000 'International Tables Vol C Tables 4.2.6.8 and 6.1.1.4'
N N 0.0061 0.0000 'International Tables Vol C Tables 4.2.6.8 and 6.1.1.4'

loop_
_geom_angle_atom_site_label_1
_geom_angle_atom_site_label_2
_geom_angle_atom_site_label_3
_geom_angle_site_symmetry_1
_geom_angle_site_symmetry_3
_geom_angle
_geom_angle_publ_flag
C18 O3 N3 . . 108.5(2) ?
C46 O8 N8 . . 108.4(2) ?
O1 N1 O2 . . 121.6(4) ?
O1 N1 C1 . . 119.3(4) ?
O2 N1 C1 . . 119.0(4) ?
C11 N2 C7 . . 118.4(3) ?
C11 N2 H2N . . 107(3) ?
C7 N2 H2N . . 117(3) ?
C16 N3 O3 . . 105.1(3) ?
C28 N4 C25 . . 113.5(3) ?
C28 N4 C9 . . 122.3(3) ?
C25 N4 C9 . . 123.6(2) ?
O5 N5 O6 . . 123.6(4) ?
O5 N5 C29 . . 118.5(3) ?
O6 N5 C29 . . 117.8(4) ?
C39 N6 C35 . . 121.3(3) ?
C39 N6 H6N . . 116(3) ?
C35 N6 H6N . . 117(3) ?
C56 N7 C53 . . 112.7(3) ?
C56 N7 C37 . . 123.1(3) ?
C53 N7 C37 . . 122.9(2) ?
C44 N8 O8 . . 105.4(2) ?
C2 C1 C6 . . 121.4(4) ?
C2 C1 N1 . . 119.5(4) ?
C6 C1 N1 . . 119.1(4) ?
C1 C2 C3 . . 119.3(3) ?
C1 C2 H2 . . 120.4 ?
C3 C2 H2 . . 120.4 ?
C4 C3 C2 . . 120.7(3) ?
C4 C3 H3 . . 119.7 ?
C2 C3 H3 . . 119.7 ?
C3 C4 C5 . . 118.5(3) ?
C3 C4 C7 . . 122.8(3) ?
C5 C4 C7 . . 118.7(3) ?
C6 C5 C4 . . 121.7(4) ?
C6 C5 H5 . . 119.1 ?
C4 C5 H5 . . 119.1 ?
C5 C6 C1 . . 118.3(4) ?
C5 C6 H6 . . 120.9 ?
C1 C6 H6 . . 120.9 ?
N2 C7 C4 . . 111.8(3) ?
N2 C7 C8 . . 107.4(3) ?
C4 C7 C8 . . 110.6(3) ?
N2 C7 H7 . . 109.0 ?
C4 C7 H7 . . 109.0 ?
C8 C7 H7 . . 109.0 ?
C7 C8 C9 . . 111.2(3) ?
C7 C8 H8A . . 109.4 ?
C9 C8 H8A . . 109.4 ?
C7 C8 H8B . . 109.4 ?
C9 C8 H8B . . 109.4 ?
H8A C8 H8B . . 108.0 ?
N4 C9 C10 . . 111.4(2) ?
N4 C9 C8 . . 109.1(2) ?
C10 C9 C8 . . 111.8(2) ?
N4 C9 H9 . . 108.1 ?
C10 C9 H9 . . 108.1 ?
C8 C9 H9 . . 108.1 ?
C15 C10 C11 . . 118.4(3) ?
C15 C10 C9 . . 122.4(3) ?
C11 C10 C9 . . 119.1(3) ?
N2 C11 C12 . . 118.0(3) ?
N2 C11 C10 . . 122.3(3) ?
C12 C11 C10 . . 119.7(3) ?
C13 C12 C11 . . 120.8(3) ?
C13 C12 H12 . . 119.6 ?
C11 C12 H12 . . 119.6 ?
C12 C13 C14 . . 120.2(3) ?
C12 C13 H13 . . 119.9 ?
C14 C13 H13 . . 119.9 ?
C13 C14 C15 . . 119.9(3) ?
C13 C14 H14 . . 120.1 ?
C15 C14 H14 . . 120.1 ?
C14 C15 C10 . . 120.8(3) ?
C14 C15 C16 . . 117.8(3) ?
C10 C15 C16 . . 121.4(3) ?
N3 C16 C17 . . 111.6(3) ?
N3 C16 C15 . . 118.9(3) ?
C17 C16 C15 . . 129.2(3) ?
C18 C17 C16 . . 105.6(3) ?
C18 C17 H17 . . 127.2 ?
C16 C17 H17 . . 127.2 ?
C17 C18 O3 . . 109.2(3) ?
C17 C18 C19 . . 133.9(3) ?
O3 C18 C19 . . 116.8(3) ?
C20 C19 C24 . . 119.4(3) ?
C20 C19 C18 . . 119.9(3) ?
C24 C19 C18 . . 120.7(3) ?
C19 C20 C21 . . 120.0(4) ?
C19 C20 H20 . . 120.0 ?
C21 C20 H20 . . 120.0 ?
C22 C21 C20 . . 119.8(4) ?
C22 C21 H21 . . 120.1 ?
C20 C21 H21 . . 120.1 ?
C23 C22 C21 . . 120.0(4) ?
C23 C22 H22 . . 120.0 ?
C21 C22 H22 . . 120.0 ?
C22 C23 C24 . . 120.6(4) ?
C22 C23 H23 . . 119.7 ?
C24 C23 H23 . . 119.7 ?
C23 C24 C19 . . 120.1(4) ?
C23 C24 H24 . . 119.9 ?
C19 C24 H24 . . 119.9 ?
N4 C25 C26 . . 103.4(3) ?
N4 C25 H25A . . 111.1 ?
C26 C25 H25A . . 111.1 ?
N4 C25 H25B . . 111.1 ?
C26 C25 H25B . . 111.1 ?
H25A C25 H25B . . 109.0 ?
C27 C26 C25 . . 106.8(3) ?
C27 C26 H26A . . 110.4 ?
C25 C26 H26A . . 110.4 ?
C27 C26 H26B . . 110.4 ?
C25 C26 H26B . . 110.4 ?
H26A C26 H26B . . 108.6 ?
C26 C27 C28 . . 105.7(3) ?
C26 C27 H27A . . 110.6 ?
C28 C27 H27A . . 110.6 ?
C26 C27 H27B . . 110.6 ?
C28 C27 H27B . . 110.6 ?
H27A C27 H27B . . 108.7 ?
O4 C28 N4 . . 125.6(3) ?
O4 C28 C27 . . 126.2(3) ?
N4 C28 C27 . . 108.2(3) ?
C34 C29 C30 . . 122.0(3) ?
C34 C29 N5 . . 118.2(3) ?
C30 C29 N5 . . 119.8(3) ?
C29 C30 C31 . . 118.5(3) ?
C29 C30 H30 . . 120.7 ?
C31 C30 H30 . . 120.7 ?
C30 C31 C32 . . 121.5(3) ?
C30 C31 H31 . . 119.3 ?
C32 C31 H31 . . 119.3 ?
C33 C32 C31 . . 118.0(3) ?
C33 C32 C35 . . 122.4(3) ?
C31 C32 C35 . . 119.6(3) ?
C34 C33 C32 . . 121.0(3) ?
C34 C33 H33 . . 119.5 ?
C32 C33 H33 . . 119.5 ?
C29 C34 C33 . . 118.9(3) ?
C29 C34 H34 . . 120.5 ?
C33 C34 H34 . . 120.5 ?
N6 C35 C32 . . 111.8(3) ?
N6 C35 C36 . . 107.9(3) ?
C32 C35 C36 . . 112.7(3) ?
N6 C35 H35 . . 108.1 ?
C32 C35 H35 . . 108.1 ?
C36 C35 H35 . . 108.1 ?
C35 C36 C37 . . 110.2(3) ?
C35 C36 H36A . . 109.6 ?
C37 C36 H36A . . 109.6 ?
C35 C36 H36B . . 109.6 ?
C37 C36 H36B . . 109.6 ?
H36A C36 H36B . . 108.1 ?
N7 C37 C38 . . 112.6(2) ?
N7 C37 C36 . . 109.7(2) ?
C38 C37 C36 . . 111.5(2) ?
N7 C37 H37 . . 107.6 ?
C38 C37 H37 . . 107.6 ?
C36 C37 H37 . . 107.6 ?
C43 C38 C39 . . 117.7(3) ?
C43 C38 C37 . . 123.6(2) ?
C39 C38 C37 . . 118.7(3) ?
N6 C39 C40 . . 118.8(3) ?
N6 C39 C38 . . 121.5(3) ?
C40 C39 C38 . . 119.7(3) ?
C41 C40 C39 . . 121.1(3) ?
C41 C40 H40 . . 119.4 ?
C39 C40 H40 . . 119.4 ?
C40 C41 C42 . . 120.4(3) ?
C40 C41 H41 . . 119.8 ?
C42 C41 H41 . . 119.8 ?
C41 C42 C43 . . 119.9(3) ?
C41 C42 H42 . . 120.1 ?
C43 C42 H42 . . 120.1 ?
C42 C43 C38 . . 121.2(3) ?
C42 C43 C44 . . 115.5(3) ?
C38 C43 C44 . . 123.2(3) ?
N8 C44 C45 . . 111.6(3) ?
N8 C44 C43 . . 118.7(3) ?
C45 C44 C43 . . 129.3(3) ?
C46 C45 C44 . . 105.4(3) ?
C46 C45 H45 . . 127.3 ?
C44 C45 H45 . . 127.3 ?
C45 C46 O8 . . 109.1(3) ?
C45 C46 C47 . . 134.1(3) ?
O8 C46 C47 . . 116.7(3) ?
C48 C47 C52 . . 118.6(4) ?
C48 C47 C46 . . 119.5(4) ?
C52 C47 C46 . . 121.8(3) ?
C47 C48 C49 . . 120.1(5) ?
C47 C48 H48 . . 119.9 ?
C49 C48 H48 . . 119.9 ?
C50 C49 C48 . . 120.1(5) ?
C50 C49 H49 . . 120.0 ?
C48 C49 H49 . . 120.0 ?
C51 C50 C49 . . 120.6(4) ?
C51 C50 H50 . . 119.7 ?
C49 C50 H50 . . 119.7 ?
C50 C51 C52 . . 119.8(5) ?
C50 C51 H51 . . 120.1 ?
C52 C51 H51 . . 120.1 ?
C51 C52 C47 . . 120.8(4) ?
C51 C52 H52 . . 119.6 ?
C47 C52 H52 . . 119.6 ?
N7 C53 C54 . . 102.8(3) ?
N7 C53 H53A . . 111.2 ?
C54 C53 H53A . . 111.2 ?
N7 C53 H53B . . 111.2 ?
C54 C53 H53B . . 111.2 ?
H53A C53 H53B . . 109.1 ?
C55 C54 C53 . . 104.9(3) ?
C55 C54 H54A . . 110.8 ?
C53 C54 H54A . . 110.8 ?
C55 C54 H54B . . 110.8 ?
C53 C54 H54B . . 110.8 ?
H54A C54 H54B . . 108.8 ?
C54 C55 C56 . . 105.0(3) ?
C54 C55 H55A . . 110.8 ?
C56 C55 H55A . . 110.8 ?
C54 C55 H55B . . 110.8 ?
C56 C55 H55B . . 110.8 ?
H55A C55 H55B . . 108.8 ?
O7 C56 N7 . . 125.6(3) ?
O7 C56 C55 . . 126.5(3) ?
N7 C56 C55 . . 107.9(3) ?
H1WA O1W H1WB . . 102(6) ?
H2WA O2W H2WB . . 108(6) ?

loop_
_geom_bond_atom_site_label_1
_geom_bond_atom_site_label_2
_geom_bond_site_symmetry_2
_geom_bond_distance
_geom_bond_publ_flag
O1 N1 . 1.191(5) ?
O2 N1 . 1.217(6) ?
O3 C18 . 1.357(4) ?
O3 N3 . 1.416(4) ?
O4 C28 . 1.228(4) ?
O5 N5 . 1.212(5) ?
O6 N5 . 1.217(5) ?
O7 C56 . 1.225(4) ?
O8 C46 . 1.358(4) ?
O8 N8 . 1.416(4) ?
N1 C1 . 1.469(5) ?
N2 C11 . 1.399(4) ?
N2 C7 . 1.449(4) ?
N2 H2N . 0.82(4) ?
N3 C16 . 1.311(4) ?
N4 C28 . 1.345(4) ?
N4 C25 . 1.463(4) ?
N4 C9 . 1.470(4) ?
N5 C29 . 1.472(5) ?
N6 C39 . 1.378(4) ?
N6 C35 . 1.446(4) ?
N6 H6N . 0.83(4) ?
N7 C56 . 1.346(4) ?
N7 C53 . 1.461(4) ?
N7 C37 . 1.468(3) ?
N8 C44 . 1.312(4) ?
C1 C2 . 1.360(5) ?
C1 C6 . 1.384(6) ?
C2 C3 . 1.388(5) ?
C2 H2 . 0.9300 ?
C3 C4 . 1.376(5) ?
C3 H3 . 0.9300 ?
C4 C5 . 1.382(5) ?
C4 C7 . 1.519(5) ?
C5 C6 . 1.372(6) ?
C5 H5 . 0.9300 ?
C6 H6 . 0.9300 ?
C7 C8 . 1.526(4) ?
C7 H7 . 0.9800 ?
C8 C9 . 1.533(4) ?
C8 H8A . 0.9700 ?
C8 H8B . 0.9700 ?
C9 C10 . 1.527(4) ?
C9 H9 . 0.9800 ?
C10 C15 . 1.405(4) ?
C10 C11 . 1.409(4) ?
C11 C12 . 1.402(4) ?
C12 C13 . 1.376(5) ?
C12 H12 . 0.9300 ?
C13 C14 . 1.385(5) ?
C13 H13 . 0.9300 ?
C14 C15 . 1.395(5) ?
C14 H14 . 0.9300 ?
C15 C16 . 1.493(4) ?
C16 C17 . 1.407(4) ?
C17 C18 . 1.340(4) ?
C17 H17 . 0.9300 ?
C18 C19 . 1.466(5) ?
C19 C20 . 1.377(5) ?
C19 C24 . 1.398(5) ?
C20 C21 . 1.392(6) ?
C20 H20 . 0.9300 ?
C21 C22 . 1.384(7) ?
C21 H21 . 0.9300 ?
C22 C23 . 1.368(7) ?
C22 H22 . 0.9300 ?
C23 C24 . 1.369(6) ?
C23 H23 . 0.9300 ?
C24 H24 . 0.9300 ?
C25 C26 . 1.511(5) ?
C25 H25A . 0.9700 ?
C25 H25B . 0.9700 ?
C26 C27 . 1.483(7) ?
C26 H26A . 0.9700 ?
C26 H26B . 0.9700 ?
C27 C28 . 1.505(5) ?
C27 H27A . 0.9700 ?
C27 H27B . 0.9700 ?
C29 C34 . 1.365(5) ?
C29 C30 . 1.370(5) ?
C30 C31 . 1.377(5) ?
C30 H30 . 0.9300 ?
C31 C32 . 1.388(5) ?
C31 H31 . 0.9300 ?
C32 C33 . 1.387(5) ?
C32 C35 . 1.515(5) ?
C33 C34 . 1.381(5) ?
C33 H33 . 0.9300 ?
C34 H34 . 0.9300 ?
C35 C36 . 1.523(4) ?
C35 H35 . 0.9800 ?
C36 C37 . 1.538(4) ?
C36 H36A . 0.9700 ?
C36 H36B . 0.9700 ?
C37 C38 . 1.529(4) ?
C37 H37 . 0.9800 ?
C38 C43 . 1.407(4) ?
C38 C39 . 1.420(4) ?
C39 C40 . 1.404(5) ?
C40 C41 . 1.368(5) ?
C40 H40 . 0.9300 ?
C41 C42 . 1.380(5) ?
C41 H41 . 0.9300 ?
C42 C43 . 1.401(4) ?
C42 H42 . 0.9300 ?
C43 C44 . 1.490(4) ?
C44 C45 . 1.407(4) ?
C45 C46 . 1.352(4) ?
C45 H45 . 0.9300 ?
C46 C47 . 1.464(5) ?
C47 C48 . 1.373(6) ?
C47 C52 . 1.386(5) ?
C48 C49 . 1.396(7) ?
C48 H48 . 0.9300 ?
C49 C50 . 1.360(8) ?
C49 H49 . 0.9300 ?
C50 C51 . 1.360(7) ?
C50 H50 . 0.9300 ?
C51 C52 . 1.383(6) ?
C51 H51 . 0.9300 ?
C52 H52 . 0.9300 ?
C53 C54 . 1.512(5) ?
C53 H53A . 0.9700 ?
C53 H53B . 0.9700 ?
C54 C55 . 1.492(6) ?
C54 H54A . 0.9700 ?
C54 H54B . 0.9700 ?
C55 C56 . 1.509(5) ?
C55 H55A . 0.9700 ?
C55 H55B . 0.9700 ?
O1W H1WA . 0.83(7) ?
O1W H1WB . 1.02(8) ?
O2W H2WA . 0.80(6) ?
O2W H2WB . 0.98(8) ?

loop_
_geom_hbond_atom_site_label_D
_geom_hbond_atom_site_label_H
_geom_hbond_atom_site_label_A
_geom_hbond_site_symmetry_A
_geom_hbond_distance_DH
_geom_hbond_distance_HA
_geom_hbond_distance_DA
_geom_hbond_angle_DHA
O1W H1WA O4 1_456 0.83(7) 2.07(7) 2.904(5) 173(6)
O1W H1WB O4 2_656 1.03(8) 1.87(8) 2.877(5) 167(6)
O2W H2WB O7 . 0.97(8) 1.80(9) 2.754(5) 165(8)
N6 H6N O2W 2_566 0.83(4) 2.13(4) 2.958(5) 179(5)
O2W H2WA O1W . 0.80(6) 2.09(6) 2.883(6) 175(6)
C3 H3 N2 . 0.93 2.52 2.848(6) 101
C9 H9 O4 . 0.98 2.50 2.857(4) 101
C33 H33 N6 . 0.93 2.51 2.830(6) 100
C37 H37 O7 . 0.98 2.49 2.872(4) 103
C52 H52 O8 . 0.93 2.50 2.811(5) 100

loop_
_geom_torsion_atom_site_label_1
_geom_torsion_atom_site_label_2
_geom_torsion_atom_site_label_3
_geom_torsion_atom_site_label_4
_geom_torsion_site_symmetry_1
_geom_torsion_site_symmetry_2
_geom_torsion_site_symmetry_3
_geom_torsion_site_symmetry_4
_geom_torsion
_geom_torsion_publ_flag
C18 O3 N3 C16 . . . . -0.9(4) ?
C46 O8 N8 C44 . . . . -0.3(3) ?
O1 N1 C1 C2 . . . . 3.3(7) ?
O2 N1 C1 C2 . . . . -179.0(5) ?
O1 N1 C1 C6 . . . . -178.1(6) ?
O2 N1 C1 C6 . . . . -0.4(7) ?
C6 C1 C2 C3 . . . . 3.0(7) ?
N1 C1 C2 C3 . . . . -178.4(4) ?
C1 C2 C3 C4 . . . . -0.5(6) ?
C2 C3 C4 C5 . . . . -2.6(6) ?
C2 C3 C4 C7 . . . . 176.7(3) ?
C3 C4 C5 C6 . . . . 3.3(7) ?
C7 C4 C5 C6 . . . . -176.0(4) ?
C4 C5 C6 C1 . . . . -0.9(8) ?
C2 C1 C6 C5 . . . . -2.3(8) ?
N1 C1 C6 C5 . . . . 179.1(5) ?
C11 N2 C7 C4 . . . . -169.6(3) ?
C11 N2 C7 C8 . . . . -48.1(4) ?
C3 C4 C7 N2 . . . . 21.5(5) ?
C5 C4 C7 N2 . . . . -159.1(4) ?
C3 C4 C7 C8 . . . . -98.1(4) ?
C5 C4 C7 C8 . . . . 81.2(4) ?
N2 C7 C8 C9 . . . . 62.6(3) ?
C4 C7 C8 C9 . . . . -175.2(3) ?
C28 N4 C9 C10 . . . . 142.5(3) ?
C25 N4 C9 C10 . . . . -46.8(4) ?
C28 N4 C9 C8 . . . . -93.6(3) ?
C25 N4 C9 C8 . . . . 77.1(4) ?
C7 C8 C9 N4 . . . . -168.3(3) ?
C7 C8 C9 C10 . . . . -44.7(4) ?
N4 C9 C10 C15 . . . . -44.4(4) ?
C8 C9 C10 C15 . . . . -166.7(3) ?
N4 C9 C10 C11 . . . . 133.7(3) ?
C8 C9 C10 C11 . . . . 11.4(4) ?
C7 N2 C11 C12 . . . . -165.9(3) ?
C7 N2 C11 C10 . . . . 15.5(4) ?
C15 C10 C11 N2 . . . . -177.5(3) ?
C9 C10 C11 N2 . . . . 4.4(4) ?
C15 C10 C11 C12 . . . . 4.0(4) ?
C9 C10 C11 C12 . . . . -174.1(3) ?
N2 C11 C12 C13 . . . . -179.2(3) ?
C10 C11 C12 C13 . . . . -0.6(4) ?
C11 C12 C13 C14 . . . . -2.8(5) ?
C12 C13 C14 C15 . . . . 2.7(5) ?
C13 C14 C15 C10 . . . . 0.9(5) ?
C13 C14 C15 C16 . . . . -176.8(3) ?
C11 C10 C15 C14 . . . . -4.2(4) ?
C9 C10 C15 C14 . . . . 173.9(3) ?
C11 C10 C15 C16 . . . . 173.4(3) ?
C9 C10 C15 C16 . . . . -8.5(4) ?
O3 N3 C16 C17 . . . . 0.9(4) ?
O3 N3 C16 C15 . . . . 175.7(3) ?
C14 C15 C16 N3 . . . . -45.5(4) ?
C10 C15 C16 N3 . . . . 136.9(3) ?
C14 C15 C16 C17 . . . . 128.3(3) ?
C10 C15 C16 C17 . . . . -49.4(4) ?
N3 C16 C17 C18 . . . . -0.6(4) ?
C15 C16 C17 C18 . . . . -174.7(3) ?
C16 C17 C18 O3 . . . . 0.0(3) ?
C16 C17 C18 C19 . . . . 178.8(3) ?
N3 O3 C18 C17 . . . . 0.6(4) ?
N3 O3 C18 C19 . . . . -178.4(3) ?
C17 C18 C19 C20 . . . . 33.9(5) ?
O3 C18 C19 C20 . . . . -147.4(3) ?
C17 C18 C19 C24 . . . . -144.8(4) ?
O3 C18 C19 C24 . . . . 33.9(4) ?
C24 C19 C20 C21 . . . . -0.7(5) ?
C18 C19 C20 C21 . . . . -179.4(3) ?
C19 C20 C21 C22 . . . . -0.6(6) ?
C20 C21 C22 C23 . . . . 1.0(6) ?
C21 C22 C23 C24 . . . . -0.1(6) ?
C22 C23 C24 C19 . . . . -1.2(6) ?
C20 C19 C24 C23 . . . . 1.6(5) ?
C18 C19 C24 C23 . . . . -179.7(3) ?
C28 N4 C25 C26 . . . . -13.2(4) ?
C9 N4 C25 C26 . . . . 175.3(3) ?
N4 C25 C26 C27 . . . . 15.4(5) ?
C25 C26 C27 C28 . . . . -12.7(5) ?
C25 N4 C28 O4 . . . . -174.6(3) ?
C9 N4 C28 O4 . . . . -3.0(5) ?
C25 N4 C28 C27 . . . . 5.5(4) ?
C9 N4 C28 C27 . . . . 177.1(3) ?
C26 C27 C28 O4 . . . . -175.0(4) ?
C26 C27 C28 N4 . . . . 4.8(5) ?
O5 N5 C29 C34 . . . . 159.1(4) ?
O6 N5 C29 C34 . . . . -23.9(5) ?
O5 N5 C29 C30 . . . . -21.3(6) ?
O6 N5 C29 C30 . . . . 155.7(4) ?
C34 C29 C30 C31 . . . . 2.6(5) ?
N5 C29 C30 C31 . . . . -176.9(3) ?
C29 C30 C31 C32 . . . . -1.6(5) ?
C30 C31 C32 C33 . . . . -1.1(5) ?
C30 C31 C32 C35 . . . . 177.7(3) ?
C31 C32 C33 C34 . . . . 2.9(6) ?
C35 C32 C33 C34 . . . . -175.9(3) ?
C30 C29 C34 C33 . . . . -0.9(6) ?
N5 C29 C34 C33 . . . . 178.6(4) ?
C32 C33 C34 C29 . . . . -1.9(6) ?
C39 N6 C35 C32 . . . . -167.4(3) ?
C39 N6 C35 C36 . . . . -42.9(4) ?
C33 C32 C35 N6 . . . . 19.1(4) ?
C31 C32 C35 N6 . . . . -159.7(3) ?
C33 C32 C35 C36 . . . . -102.7(4) ?
C31 C32 C35 C36 . . . . 78.6(4) ?
N6 C35 C36 C37 . . . . 60.8(3) ?
C32 C35 C36 C37 . . . . -175.3(2) ?
C56 N7 C37 C38 . . . . 138.2(3) ?
C53 N7 C37 C38 . . . . -55.9(4) ?
C56 N7 C37 C36 . . . . -96.9(3) ?
C53 N7 C37 C36 . . . . 68.9(4) ?
C35 C36 C37 N7 . . . . -174.8(2) ?
C35 C36 C37 C38 . . . . -49.4(3) ?
N7 C37 C38 C43 . . . . -37.9(4) ?
C36 C37 C38 C43 . . . . -161.7(3) ?
N7 C37 C38 C39 . . . . 142.0(3) ?
C36 C37 C38 C39 . . . . 18.2(4) ?
C35 N6 C39 C40 . . . . -169.0(3) ?
C35 N6 C39 C38 . . . . 11.7(5) ?
C43 C38 C39 N6 . . . . -178.4(3) ?
C37 C38 C39 N6 . . . . 1.7(4) ?
C43 C38 C39 C40 . . . . 2.4(4) ?
C37 C38 C39 C40 . . . . -177.5(3) ?
N6 C39 C40 C41 . . . . -179.5(3) ?
C38 C39 C40 C41 . . . . -0.2(5) ?
C39 C40 C41 C42 . . . . -1.6(5) ?
C40 C41 C42 C43 . . . . 1.2(5) ?
C41 C42 C43 C38 . . . . 1.1(5) ?
C41 C42 C43 C44 . . . . -174.8(3) ?
C39 C38 C43 C42 . . . . -2.8(4) ?
C37 C38 C43 C42 . . . . 177.1(3) ?
C39 C38 C43 C44 . . . . 172.8(3) ?
C37 C38 C43 C44 . . . . -7.3(4) ?
O8 N8 C44 C45 . . . . 0.0(4) ?
O8 N8 C44 C43 . . . . 173.6(3) ?
C42 C43 C44 N8 . . . . -54.3(4) ?
C38 C43 C44 N8 . . . . 129.9(3) ?
C42 C43 C44 C45 . . . . 118.0(4) ?
C38 C43 C44 C45 . . . . -57.8(5) ?
N8 C44 C45 C46 . . . . 0.4(4) ?
C43 C44 C45 C46 . . . . -172.4(3) ?
C44 C45 C46 O8 . . . . -0.6(4) ?
C44 C45 C46 C47 . . . . 175.6(4) ?
N8 O8 C46 C45 . . . . 0.6(4) ?
N8 O8 C46 C47 . . . . -176.3(3) ?
C45 C46 C47 C48 . . . . 9.7(6) ?
O8 C46 C47 C48 . . . . -174.3(4) ?
C45 C46 C47 C52 . . . . -167.0(4) ?
O8 C46 C47 C52 . . . . 8.9(5) ?
C52 C47 C48 C49 . . . . 0.4(7) ?
C46 C47 C48 C49 . . . . -176.5(4) ?
C47 C48 C49 C50 . . . . 0.5(9) ?
C48 C49 C50 C51 . . . . -0.4(9) ?
C49 C50 C51 C52 . . . . -0.7(8) ?
C50 C51 C52 C47 . . . . 1.7(7) ?
C48 C47 C52 C51 . . . . -1.5(6) ?
C46 C47 C52 C51 . . . . 175.3(4) ?
C56 N7 C53 C54 . . . . -20.9(4) ?
C37 N7 C53 C54 . . . . 172.0(3) ?
N7 C53 C54 C55 . . . . 25.6(4) ?
C53 C54 C55 C56 . . . . -22.0(5) ?
C53 N7 C56 O7 . . . . -172.8(3) ?
C37 N7 C56 O7 . . . . -5.7(5) ?
C53 N7 C56 C55 . . . . 7.2(4) ?
C37 N7 C56 C55 . . . . 174.3(3) ?
C54 C55 C56 O7 . . . . -170.2(4) ?
C54 C55 C56 N7 . . . . 9.8(4) ?
